data_1505444
loop_
_publ_author_name
'Wang, Qi-Qiang'
'Wang, De-Xian'
'Zheng, Qi-Yu'
'Wang, Mei-Xiang'

_publ_section_title
;
 Formation and conformational conversion of flattened partial cone oxygen
 bridged calix[2]arene[2]triazines.
;
_journal_issue 15
_journal_name_full 'Organic letters'
_journal_page_first 2847
_journal_page_last 2850
_journal_paper_doi 10.1021/ol0710008
_journal_volume 9
_journal_year 2007
_chemical_formula_sum 'C48 H54 N6 O6'
_chemical_formula_weight 810.97
_chemical_name_systematic
; 
 ? 
;
_space_group_IT_number 2
_symmetry_cell_setting triclinic
_symmetry_space_group_name_Hall '-P 1'
_symmetry_space_group_name_H-M 'P -1'
_atom_sites_solution_hydrogens geom
_atom_sites_solution_primary direct
_atom_sites_solution_secondary difmap
_audit_creation_method SHELXL-97
_cell_angle_alpha 89.89(3)
_cell_angle_beta 107.15(3)
_cell_angle_gamma 90.21(3)
_cell_formula_units_Z 4
_cell_length_a 14.451(3)
_cell_length_b 17.782(4)
_cell_length_c 19.083(4)
_cell_measurement_reflns_used 30835
_cell_measurement_temperature 293(2)
_cell_measurement_theta_max 27.44
_cell_measurement_theta_min 1.12
_cell_volume 4685.6(19)
_computing_cell_refinement 'Rapid Auto(Rigaku 2001)'
_computing_data_collection 'Rapid Auto(Rigaku 2001)'
_computing_data_reduction 'Rapid Auto(Rigaku 2001)'
_computing_structure_refinement 'SHELXL-97 (Sheldrick, 1997)'
_computing_structure_solution 'SHELXS-97 (Sheldrick, 1990)'
_diffrn_ambient_temperature 293(2)
_diffrn_measured_fraction_theta_full 0.938
_diffrn_measured_fraction_theta_max 0.938
_diffrn_measurement_device_type 'Rigaku raxis Rapid IP'
_diffrn_measurement_method oscillation
_diffrn_radiation_monochromator graphite
_diffrn_radiation_source 'Rotating Anode'
_diffrn_radiation_type MoK\a
_diffrn_radiation_wavelength 0.71073
_diffrn_reflns_av_R_equivalents 0.1236
_diffrn_reflns_av_sigmaI/netI 0.1212
_diffrn_reflns_limit_h_max 18
_diffrn_reflns_limit_h_min -18
_diffrn_reflns_limit_k_max 23
_diffrn_reflns_limit_k_min -23
_diffrn_reflns_limit_l_max 24
_diffrn_reflns_limit_l_min -24
_diffrn_reflns_number 30835
_diffrn_reflns_theta_full 27.44
_diffrn_reflns_theta_max 27.44
_diffrn_reflns_theta_min 1.12
_exptl_absorpt_coefficient_mu 0.077
_exptl_absorpt_correction_T_max 0.9678
_exptl_absorpt_correction_T_min 0.9405
_exptl_absorpt_process_details abscor
_exptl_crystal_colour colorless
_exptl_crystal_density_diffrn 1.150
_exptl_crystal_density_method 'not measured'
_exptl_crystal_description block
_exptl_crystal_F_000 1728
_exptl_crystal_size_max 0.81
_exptl_crystal_size_mid 0.56
_exptl_crystal_size_min 0.43
_refine_diff_density_max 0.542
_refine_diff_density_min -0.613
_refine_diff_density_rms 0.161
_refine_ls_extinction_coef 0.0097(11)
_refine_ls_extinction_expression Fc^*^=kFc[1+0.001xFc^2^\l^3^/sin(2\q)]^-1/4^
_refine_ls_extinction_method SHELXL
_refine_ls_goodness_of_fit_ref 1.236
_refine_ls_hydrogen_treatment mixed
_refine_ls_matrix_type full
_refine_ls_number_parameters 1082
_refine_ls_number_reflns 20044
_refine_ls_number_restraints 0
_refine_ls_restrained_S_all 1.236
_refine_ls_R_factor_all 0.2244
_refine_ls_R_factor_gt 0.1513
_refine_ls_shift/su_max 0.000
_refine_ls_shift/su_mean 0.000
_refine_ls_structure_factor_coef Fsqd
_refine_ls_weighting_details 'calc w=1/[\s^2^(Fo^2^)+(0.1361P)^2^+14.6725P] where P=(Fo^2^+2Fc^2^)/3'
_refine_ls_weighting_scheme calc
_refine_ls_wR_factor_gt 0.4055
_refine_ls_wR_factor_ref 0.4439
_reflns_number_gt 12194
_reflns_number_total 20044
_reflns_threshold_expression >2sigma(I)
_cod_data_source_file ol0710008si20070429_041126.cif
_cod_data_source_block a
_cod_original_cell_volume 4685.7(16)
_cod_original_sg_symbol_H-M P-1
_cod_database_code 1505444

loop_
_symmetry_equiv_pos_as_xyz
'x, y, z'
'-x, -y, -z'

loop_
_atom_site_label
_atom_site_type_symbol
_atom_site_fract_x
_atom_site_fract_y
_atom_site_fract_z
_atom_site_U_iso_or_equiv
_atom_site_adp_type
_atom_site_occupancy
_atom_site_symmetry_multiplicity
_atom_site_calc_flag
_atom_site_refinement_flags
N1 N 0.7298(4) -0.6040(3) 0.3366(3) 0.0406(12) Uani 1 1 d .
N2 N 0.6627(4) -0.7237(3) 0.3483(3) 0.0438(12) Uani 1 1 d .
N3 N 0.7300(4) -0.6494(3) 0.4544(3) 0.0480(13) Uani 1 1 d .
N4 N 0.6501(4) -0.4044(3) 0.1788(3) 0.0393(11) Uani 1 1 d .
N5 N 0.5662(4) -0.2889(3) 0.1765(3) 0.0473(13) Uani 1 1 d .
N6 N 0.5341(4) -0.3636(3) 0.0689(3) 0.0431(12) Uani 1 1 d .
N7 N 0.8497(4) 0.0960(3) 0.3208(3) 0.0408(12) Uani 1 1 d .
N8 N 0.9339(4) 0.2108(3) 0.3236(3) 0.0455(13) Uani 1 1 d .
N9 N 0.9655(4) 0.1369(3) 0.4310(3) 0.0415(12) Uani 1 1 d .
N10 N 0.7697(4) -0.1039(3) 0.1634(3) 0.0407(12) Uani 1 1 d .
N11 N 0.8384(4) -0.2238(3) 0.1520(3) 0.0426(12) Uani 1 1 d .
N12 N 0.7695(4) -0.1493(3) 0.0460(3) 0.0467(13) Uani 1 1 d .
O1 O 0.7957(4) -0.5373(3) 0.4427(2) 0.0531(12) Uani 1 1 d .
O2 O 0.6725(3) -0.3296(2) 0.2810(2) 0.0489(11) Uani 1 1 d .
O3 O 0.6140(4) -0.4721(2) 0.0719(2) 0.0474(11) Uani 1 1 d .
O4 O 0.6635(4) -0.6818(2) 0.2380(2) 0.0458(11) Uani 1 1 d .
O5 O 0.6480(4) -0.4439(3) 0.3813(3) 0.0615(14) Uani 1 1 d .
O6 O 0.5545(3) -0.5569(3) 0.1746(2) 0.0464(11) Uani 1 1 d .
O7 O 0.8863(3) 0.0280(2) 0.4281(2) 0.0451(11) Uani 1 1 d .
O8 O 0.8361(3) -0.1818(2) 0.2616(2) 0.0458(11) Uani 1 1 d .
O9 O 0.7046(4) -0.0371(3) 0.0573(2) 0.0534(12) Uani 1 1 d .
O10 O 0.8273(3) 0.1700(2) 0.2194(2) 0.0475(11) Uani 1 1 d .
O11 O 0.9462(3) -0.0569(2) 0.3262(2) 0.0445(10) Uani 1 1 d .
O12 O 0.8521(4) 0.0570(3) 0.1182(3) 0.0614(14) Uani 1 1 d .
C1 C 0.6872(4) -0.6679(3) 0.3106(3) 0.0392(13) Uani 1 1 d .
C2 C 0.6857(5) -0.7104(3) 0.4201(3) 0.0410(14) Uani 1 1 d .
C3 C 0.7498(5) -0.5987(3) 0.4087(3) 0.0422(14) Uani 1 1 d .
C4 C 0.7314(5) -0.4327(4) 0.3633(4) 0.0495(16) Uani 1 1 d .
C5 C 0.8105(5) -0.4789(3) 0.3970(3) 0.0442(15) Uani 1 1 d .
C6 C 0.8994(5) -0.4701(4) 0.3873(3) 0.0463(15) Uani 1 1 d .
H6B H 0.9498 -0.5013 0.4123 0.056 Uiso 1 1 calc R
C7 C 0.9159(5) -0.4151(3) 0.3406(3) 0.0442(15) Uani 1 1 d .
C8 C 0.8372(5) -0.3691(3) 0.3061(3) 0.0438(15) Uani 1 1 d .
H8B H 0.8457 -0.3309 0.2752 0.053 Uiso 1 1 calc R
C9 C 0.7485(5) -0.3785(3) 0.3165(3) 0.0432(15) Uani 1 1 d .
C10 C 0.6279(5) -0.3423(3) 0.2089(3) 0.0394(13) Uani 1 1 d .
C11 C 0.5211(4) -0.3025(3) 0.1054(4) 0.0403(13) Uani 1 1 d .
C12 C 0.5996(5) -0.4114(3) 0.1095(3) 0.0387(13) Uani 1 1 d .
C13 C 0.6390(5) -0.5732(3) 0.1592(3) 0.0397(13) Uani 1 1 d .
C14 C 0.6731(5) -0.5301(3) 0.1116(3) 0.0395(14) Uani 1 1 d .
C15 C 0.7585(5) -0.5461(3) 0.0965(4) 0.0440(15) Uani 1 1 d .
H15A H 0.7775 -0.5168 0.0627 0.053 Uiso 1 1 calc R
C16 C 0.8170(5) -0.6059(3) 0.1314(4) 0.0429(14) Uani 1 1 d .
C17 C 0.7836(5) -0.6487(3) 0.1803(4) 0.0444(15) Uani 1 1 d .
H17A H 0.8200 -0.6893 0.2041 0.053 Uiso 1 1 calc R
C18 C 0.6981(5) -0.6319(3) 0.1939(3) 0.0371(13) Uani 1 1 d .
C19 C 0.5565(6) -0.4516(5) 0.3253(4) 0.065(2) Uani 1 1 d .
H19A H 0.5634 -0.4835 0.2860 0.078 Uiso 1 1 calc R
H19B H 0.5333 -0.4028 0.3049 0.078 Uiso 1 1 calc R
C20 C 0.4870(5) -0.4861(6) 0.3607(4) 0.064(2) Uani 1 1 d .
C21 C 0.4338(7) -0.4435(7) 0.3924(6) 0.091(3) Uani 1 1 d .
H21A H 0.4394 -0.3914 0.3913 0.109 Uiso 1 1 calc R
C22 C 0.3712(9) -0.4751(10) 0.4265(7) 0.116(5) Uani 1 1 d .
H22A H 0.3352 -0.4444 0.4479 0.139 Uiso 1 1 calc R
C23 C 0.3625(9) -0.5481(11) 0.4288(7) 0.113(5) Uani 1 1 d .
H23A H 0.3212 -0.5695 0.4526 0.136 Uiso 1 1 calc R
C24 C 0.4142(10) -0.5931(8) 0.3961(9) 0.125(5) Uani 1 1 d .
H24A H 0.4066 -0.6450 0.3972 0.150 Uiso 1 1 calc R
C25 C 0.4773(8) -0.5632(7) 0.3616(7) 0.099(3) Uani 1 1 d .
H25A H 0.5124 -0.5941 0.3396 0.119 Uiso 1 1 calc R
C26 C 0.4685(6) -0.5897(5) 0.1240(5) 0.068(2) Uani 1 1 d .
H26A H 0.4692 -0.6439 0.1299 0.081 Uiso 1 1 calc R
H26B H 0.4666 -0.5783 0.0739 0.081 Uiso 1 1 calc R
C27 C 0.3829(6) -0.5578(5) 0.1401(5) 0.065(2) Uani 1 1 d .
C28 C 0.3488(8) -0.4890(8) 0.1114(8) 0.108(4) Uani 1 1 d .
H28A H 0.3802 -0.4637 0.0823 0.130 Uiso 1 1 calc R
C29 C 0.2701(12) -0.4564(11) 0.1245(11) 0.158(7) Uani 1 1 d .
H29A H 0.2462 -0.4105 0.1036 0.189 Uiso 1 1 calc R
C30 C 0.2267(16) -0.4952(19) 0.1708(18) 0.212(17) Uani 1 1 d .
H30A H 0.1766 -0.4724 0.1842 0.254 Uiso 1 1 calc R
C31 C 0.2556(14) -0.5648(18) 0.1964(12) 0.194(13) Uani 1 1 d .
H31A H 0.2226 -0.5913 0.2238 0.233 Uiso 1 1 calc R
C32 C 0.3353(9) -0.5960(9) 0.1813(7) 0.120(5) Uani 1 1 d .
H32A H 0.3567 -0.6435 0.1994 0.143 Uiso 1 1 calc R
C33 C 0.8719(5) 0.1581(3) 0.2912(3) 0.0405(14) Uani 1 1 d .
C34 C 0.9797(4) 0.1967(3) 0.3944(3) 0.0398(13) Uani 1 1 d .
C35 C 0.9015(4) 0.0882(3) 0.3911(3) 0.0387(13) Uani 1 1 d .
C36 C 0.8609(5) -0.0733(3) 0.3408(3) 0.0385(13) Uani 1 1 d .
C37 C 0.8270(5) -0.0303(3) 0.3878(3) 0.0400(14) Uani 1 1 d .
C38 C 0.7423(5) -0.0463(4) 0.4035(4) 0.0449(15) Uani 1 1 d .
H38A H 0.7239 -0.0173 0.4376 0.054 Uiso 1 1 calc R
C39 C 0.6836(5) -0.1057(3) 0.3685(3) 0.0398(13) Uani 1 1 d .
C40 C 0.7169(5) -0.1488(3) 0.3202(4) 0.0440(15) Uani 1 1 d .
H40A H 0.6802 -0.1896 0.2967 0.053 Uiso 1 1 calc R
C41 C 0.8026(5) -0.1323(3) 0.3064(3) 0.0377(13) Uani 1 1 d .
C42 C 0.8125(4) -0.1681(3) 0.1890(3) 0.0383(13) Uani 1 1 d .
C43 C 0.8135(5) -0.2103(4) 0.0788(4) 0.0452(15) Uani 1 1 d .
C44 C 0.7498(5) -0.0988(4) 0.0912(3) 0.0423(14) Uani 1 1 d .
C45 C 0.7688(5) 0.0672(3) 0.1368(3) 0.0426(14) Uani 1 1 d .
C46 C 0.6901(5) 0.0211(3) 0.1032(3) 0.0438(15) Uani 1 1 d .
C47 C 0.6007(5) 0.0292(4) 0.1128(3) 0.0441(15) Uani 1 1 d .
H47A H 0.5506 -0.0029 0.0885 0.053 Uiso 1 1 calc R
C48 C 0.5837(5) 0.0857(4) 0.1592(3) 0.0427(14) Uani 1 1 d .
C49 C 0.6627(5) 0.1304(3) 0.1943(3) 0.0447(15) Uani 1 1 d .
H49A H 0.6552 0.1675 0.2265 0.054 Uiso 1 1 calc R
C50 C 0.7514(5) 0.1216(3) 0.1830(3) 0.0429(14) Uani 1 1 d .
C51 C 1.0318(6) -0.0895(5) 0.3769(5) 0.067(2) Uani 1 1 d .
H51A H 1.0302 -0.1439 0.3719 0.081 Uiso 1 1 calc R
H51B H 1.0346 -0.0771 0.4269 0.081 Uiso 1 1 calc R
C52 C 1.1169(6) -0.0585(5) 0.3592(4) 0.064(2) Uani 1 1 d .
C53 C 1.1642(9) -0.0954(9) 0.3183(7) 0.115(4) Uani 1 1 d .
H53A H 1.1432 -0.1434 0.3013 0.138 Uiso 1 1 calc R
C54 C 1.2425(14) -0.0647(17) 0.3009(12) 0.179(11) Uani 1 1 d .
H54A H 1.2717 -0.0895 0.2702 0.215 Uiso 1 1 calc R
C55 C 1.2745(15) 0.002(2) 0.3301(17) 0.210(17) Uani 1 1 d .
H55A H 1.3289 0.0227 0.3207 0.252 Uiso 1 1 calc R
C56 C 1.2313(12) 0.0417(11) 0.3732(13) 0.169(8) Uani 1 1 d .
H56A H 1.2556 0.0882 0.3923 0.203 Uiso 1 1 calc R
C57 C 1.1517(8) 0.0116(7) 0.3877(7) 0.105(4) Uani 1 1 d .
H57A H 1.1209 0.0379 0.4165 0.126 Uiso 1 1 calc R
C58 C 0.9428(5) 0.0497(5) 0.1744(4) 0.065(2) Uani 1 1 d .
H58A H 0.9349 0.0191 0.2144 0.078 Uiso 1 1 calc R
H58B H 0.9669 0.0988 0.1935 0.078 Uiso 1 1 calc R
C59 C 1.0121(5) 0.0130(5) 0.1403(4) 0.062(2) Uani 1 1 d .
C60 C 1.0233(8) -0.0637(7) 0.1378(7) 0.101(4) Uani 1 1 d .
H60A H 0.9879 -0.0947 0.1597 0.121 Uiso 1 1 calc R
C61 C 1.0853(9) -0.0958(9) 0.1041(9) 0.123(5) Uani 1 1 d .
H61A H 1.0920 -0.1478 0.1028 0.148 Uiso 1 1 calc R
C62 C 1.1376(9) -0.0486(11) 0.0719(7) 0.114(5) Uani 1 1 d .
H62A H 1.1805 -0.0694 0.0494 0.137 Uiso 1 1 calc R
C63 C 1.1280(9) 0.0245(11) 0.0725(8) 0.120(5) Uani 1 1 d .
H63A H 1.1630 0.0549 0.0496 0.143 Uiso 1 1 calc R
C64 C 1.0665(7) 0.0570(7) 0.1067(6) 0.093(3) Uani 1 1 d .
H64A H 1.0613 0.1091 0.1073 0.111 Uiso 1 1 calc R
C65 C 0.6612(6) -0.7730(4) 0.4673(4) 0.0557(18) Uani 1 1 d .
C66 C 0.7252(12) -0.8388(7) 0.4648(8) 0.144(7) Uani 1 1 d .
H66A H 0.7917 -0.8249 0.4869 0.216 Uiso 1 1 calc R
H66B H 0.7159 -0.8532 0.4147 0.216 Uiso 1 1 calc R
H66C H 0.7089 -0.8803 0.4912 0.216 Uiso 1 1 calc R
C67 C 0.6727(10) -0.7463(6) 0.5446(5) 0.104(4) Uani 1 1 d .
H67A H 0.7389 -0.7320 0.5674 0.155 Uiso 1 1 calc R
H67B H 0.6553 -0.7862 0.5723 0.155 Uiso 1 1 calc R
H67C H 0.6314 -0.7039 0.5433 0.155 Uiso 1 1 calc R
C68 C 0.5558(9) -0.7969(7) 0.4324(6) 0.110(4) Uani 1 1 d .
H68A H 0.5392 -0.8360 0.4613 0.165 Uiso 1 1 calc R
H68B H 0.5479 -0.8152 0.3836 0.165 Uiso 1 1 calc R
H68C H 0.5141 -0.7545 0.4302 0.165 Uiso 1 1 calc R
C69 C 1.0129(5) -0.4053(4) 0.3251(4) 0.0555(17) Uani 1 1 d .
C70 C 1.0495(11) -0.3255(8) 0.3431(12) 0.175(9) Uani 1 1 d .
H70A H 1.0612 -0.3165 0.3946 0.262 Uiso 1 1 calc R
H70B H 1.0018 -0.2907 0.3155 0.262 Uiso 1 1 calc R
H70C H 1.1086 -0.3188 0.3305 0.262 Uiso 1 1 calc R
C71 C 0.9951(10) -0.4176(10) 0.2433(6) 0.133(6) Uani 1 1 d .
H71A H 0.9720 -0.4679 0.2306 0.200 Uiso 1 1 calc R
H71B H 1.0545 -0.4102 0.2313 0.200 Uiso 1 1 calc R
H71C H 0.9477 -0.3824 0.2163 0.200 Uiso 1 1 calc R
C72 C 1.0885(8) -0.4604(9) 0.3653(8) 0.130(5) Uani 1 1 d .
H72A H 1.1018 -0.4531 0.4172 0.195 Uiso 1 1 calc R
H72B H 1.1467 -0.4526 0.3518 0.195 Uiso 1 1 calc R
H72C H 1.0653 -0.5107 0.3528 0.195 Uiso 1 1 calc R
C73 C 0.4497(5) -0.2430(4) 0.0654(4) 0.0519(17) Uani 1 1 d .
C74 C 0.3735(8) -0.2304(8) 0.1048(6) 0.108(4) Uani 1 1 d .
H74A H 0.3377 -0.2760 0.1042 0.162 Uiso 1 1 calc R
H74B H 0.3301 -0.1913 0.0803 0.162 Uiso 1 1 calc R
H74C H 0.4046 -0.2158 0.1546 0.162 Uiso 1 1 calc R
C75 C 0.5064(9) -0.1700(5) 0.0667(7) 0.108(4) Uani 1 1 d .
H75A H 0.5543 -0.1774 0.0417 0.162 Uiso 1 1 calc R
H75B H 0.5376 -0.1557 0.1166 0.162 Uiso 1 1 calc R
H75C H 0.4627 -0.1309 0.0426 0.162 Uiso 1 1 calc R
C76 C 0.4003(7) -0.2655(5) -0.0140(5) 0.077(3) Uani 1 1 d .
H76A H 0.3640 -0.3110 -0.0150 0.116 Uiso 1 1 calc R
H76B H 0.4484 -0.2734 -0.0387 0.116 Uiso 1 1 calc R
H76C H 0.3574 -0.2261 -0.0382 0.116 Uiso 1 1 calc R
C77 C 0.9095(6) -0.6293(4) 0.1137(4) 0.0566(18) Uani 1 1 d .
C78 C 0.9900(7) -0.6469(7) 0.1840(6) 0.096(3) Uani 1 1 d .
H78A H 0.9683 -0.6852 0.2111 0.144 Uiso 1 1 calc R
H78B H 1.0063 -0.6023 0.2133 0.144 Uiso 1 1 calc R
H78C H 1.0461 -0.6644 0.1717 0.144 Uiso 1 1 calc R
C79 C 0.8877(8) -0.7010(6) 0.0675(7) 0.096(4) Uani 1 1 d .
H79A H 0.8654 -0.7395 0.0940 0.144 Uiso 1 1 calc R
H79B H 0.9456 -0.7177 0.0573 0.144 Uiso 1 1 calc R
H79C H 0.8386 -0.6909 0.0222 0.144 Uiso 1 1 calc R
C80 C 0.9464(7) -0.5676(5) 0.0718(5) 0.077(3) Uani 1 1 d .
H80A H 0.9606 -0.5229 0.1012 0.115 Uiso 1 1 calc R
H80B H 0.8976 -0.5569 0.0265 0.115 Uiso 1 1 calc R
H80C H 1.0041 -0.5846 0.0616 0.115 Uiso 1 1 calc R
C81 C 1.0498(5) 0.2573(4) 0.4354(4) 0.0525(17) Uani 1 1 d .
C82 C 1.1259(8) 0.2687(8) 0.3944(6) 0.113(4) Uani 1 1 d .
H82A H 1.1614 0.2229 0.3958 0.169 Uiso 1 1 calc R
H82B H 1.1697 0.3082 0.4176 0.169 Uiso 1 1 calc R
H82C H 1.0941 0.2821 0.3444 0.169 Uiso 1 1 calc R
C83 C 0.9946(8) 0.3303(5) 0.4329(7) 0.110(4) Uani 1 1 d .
H83A H 0.9470 0.3240 0.4584 0.164 Uiso 1 1 calc R
H83B H 0.9630 0.3436 0.3827 0.164 Uiso 1 1 calc R
H83C H 1.0390 0.3696 0.4558 0.164 Uiso 1 1 calc R
C84 C 1.0998(7) 0.2346(5) 0.5138(5) 0.082(3) Uani 1 1 d .
H84A H 1.0524 0.2281 0.5396 0.124 Uiso 1 1 calc R
H84B H 1.1450 0.2731 0.5373 0.124 Uiso 1 1 calc R
H84C H 1.1336 0.1882 0.5142 0.124 Uiso 1 1 calc R
C85 C 0.5900(6) -0.1288(4) 0.3861(5) 0.0595(19) Uani 1 1 d .
C86 C 0.6132(8) -0.2013(6) 0.4334(7) 0.095(3) Uani 1 1 d .
H86A H 0.6630 -0.1908 0.4782 0.142 Uiso 1 1 calc R
H86B H 0.6351 -0.2398 0.4067 0.142 Uiso 1 1 calc R
H86C H 0.5560 -0.2183 0.4444 0.142 Uiso 1 1 calc R
C87 C 0.5100(7) -0.1480(7) 0.3158(6) 0.094(3) Uani 1 1 d .
H87A H 0.4940 -0.1039 0.2855 0.141 Uiso 1 1 calc R
H87B H 0.4537 -0.1653 0.3280 0.141 Uiso 1 1 calc R
H87C H 0.5321 -0.1868 0.2897 0.141 Uiso 1 1 calc R
C88 C 0.5541(7) -0.0687(5) 0.4274(5) 0.076(2) Uani 1 1 d .
H88A H 0.5394 -0.0240 0.3980 0.114 Uiso 1 1 calc R
H88B H 0.6034 -0.0577 0.4724 0.114 Uiso 1 1 calc R
H88C H 0.4969 -0.0863 0.4381 0.114 Uiso 1 1 calc R
C89 C 0.8377(6) -0.2728(4) 0.0323(4) 0.0524(17) Uani 1 1 d .
C90 C 0.7730(13) -0.3387(7) 0.0353(8) 0.147(7) Uani 1 1 d .
H90A H 0.7066 -0.3246 0.0136 0.221 Uiso 1 1 calc R
H90B H 0.7827 -0.3531 0.0855 0.221 Uiso 1 1 calc R
H90C H 0.7885 -0.3802 0.0087 0.221 Uiso 1 1 calc R
C91 C 0.9445(9) -0.2961(8) 0.0668(6) 0.116(5) Uani 1 1 d .
H91A H 0.9606 -0.3354 0.0380 0.174 Uiso 1 1 calc R
H91B H 0.9534 -0.3139 0.1158 0.174 Uiso 1 1 calc R
H91C H 0.9859 -0.2535 0.0679 0.174 Uiso 1 1 calc R
C92 C 0.8289(10) -0.2473(6) -0.0437(5) 0.103(4) Uani 1 1 d .
H92A H 0.7631 -0.2330 -0.0677 0.155 Uiso 1 1 calc R
H92B H 0.8471 -0.2874 -0.0705 0.155 Uiso 1 1 calc R
H92C H 0.8708 -0.2048 -0.0420 0.155 Uiso 1 1 calc R
C93 C 0.4860(5) 0.0948(4) 0.1753(4) 0.0580(18) Uani 1 1 d .
C94 C 0.5052(10) 0.0821(11) 0.2576(6) 0.143(6) Uani 1 1 d .
H94A H 0.4458 0.0872 0.2700 0.214 Uiso 1 1 calc R
H94B H 0.5512 0.1187 0.2843 0.214 Uiso 1 1 calc R
H94C H 0.5308 0.0325 0.2703 0.214 Uiso 1 1 calc R
C95 C 0.4508(10) 0.1730(8) 0.1571(11) 0.163(8) Uani 1 1 d .
H95A H 0.4384 0.1815 0.1055 0.245 Uiso 1 1 calc R
H95B H 0.4992 0.2078 0.1840 0.245 Uiso 1 1 calc R
H95C H 0.3922 0.1801 0.1702 0.245 Uiso 1 1 calc R
C96 C 0.4111(8) 0.0406(9) 0.1348(7) 0.125(5) Uani 1 1 d .
H96A H 0.3978 0.0488 0.0831 0.188 Uiso 1 1 calc R
H96B H 0.3529 0.0478 0.1485 0.188 Uiso 1 1 calc R
H96C H 0.4341 -0.0098 0.1467 0.188 Uiso 1 1 calc R

loop_
_atom_site_aniso_label
_atom_site_aniso_U_11
_atom_site_aniso_U_22
_atom_site_aniso_U_33
_atom_site_aniso_U_23
_atom_site_aniso_U_13
_atom_site_aniso_U_12
N1 0.050(3) 0.037(3) 0.037(3) 0.003(2) 0.016(2) -0.003(2)
N2 0.058(3) 0.039(3) 0.042(3) 0.006(2) 0.027(3) -0.001(2)
N3 0.064(4) 0.043(3) 0.039(3) 0.006(2) 0.019(3) -0.003(3)
N4 0.045(3) 0.028(2) 0.041(3) 0.001(2) 0.006(2) 0.006(2)
N5 0.050(3) 0.040(3) 0.047(3) -0.005(2) 0.007(3) 0.007(2)
N6 0.055(3) 0.033(3) 0.037(3) 0.003(2) 0.008(2) 0.008(2)
N7 0.045(3) 0.036(3) 0.038(3) 0.001(2) 0.008(2) -0.006(2)
N8 0.052(3) 0.039(3) 0.043(3) 0.004(2) 0.009(2) -0.005(2)
N9 0.051(3) 0.033(3) 0.039(3) 0.001(2) 0.010(2) -0.008(2)
N10 0.048(3) 0.040(3) 0.035(3) 0.000(2) 0.014(2) 0.002(2)
N11 0.061(3) 0.030(2) 0.043(3) 0.001(2) 0.026(3) 0.007(2)
N12 0.062(4) 0.044(3) 0.036(3) 0.003(2) 0.018(3) 0.004(3)
O1 0.075(3) 0.043(2) 0.035(2) 0.0054(19) 0.007(2) -0.011(2)
O2 0.058(3) 0.038(2) 0.044(2) -0.0050(19) 0.005(2) 0.006(2)
O3 0.071(3) 0.039(2) 0.034(2) 0.0027(18) 0.019(2) 0.015(2)
O4 0.069(3) 0.036(2) 0.038(2) 0.0008(18) 0.025(2) -0.008(2)
O5 0.055(3) 0.085(4) 0.043(3) -0.004(3) 0.013(2) -0.006(3)
O6 0.047(3) 0.052(3) 0.044(2) -0.010(2) 0.019(2) 0.002(2)
O7 0.065(3) 0.035(2) 0.035(2) 0.0021(17) 0.015(2) -0.009(2)
O8 0.067(3) 0.037(2) 0.040(2) 0.0023(18) 0.027(2) 0.010(2)
O9 0.075(3) 0.040(2) 0.038(2) -0.0016(19) 0.005(2) 0.015(2)
O10 0.057(3) 0.033(2) 0.045(2) 0.0073(18) 0.003(2) -0.0059(19)
O11 0.050(3) 0.048(2) 0.041(2) 0.0158(19) 0.021(2) 0.002(2)
O12 0.054(3) 0.085(4) 0.044(3) 0.008(3) 0.013(2) 0.012(3)
C1 0.045(3) 0.036(3) 0.041(3) 0.005(3) 0.020(3) 0.008(3)
C2 0.047(3) 0.041(3) 0.043(3) 0.011(3) 0.026(3) 0.009(3)
C3 0.051(4) 0.040(3) 0.039(3) 0.000(3) 0.018(3) 0.004(3)
C4 0.054(4) 0.049(4) 0.042(4) -0.014(3) 0.009(3) -0.007(3)
C5 0.058(4) 0.033(3) 0.033(3) -0.002(2) 0.002(3) -0.004(3)
C6 0.046(4) 0.044(3) 0.038(3) 0.004(3) -0.004(3) 0.001(3)
C7 0.052(4) 0.037(3) 0.038(3) -0.006(3) 0.004(3) -0.005(3)
C8 0.053(4) 0.032(3) 0.041(3) 0.000(3) 0.006(3) -0.007(3)
C9 0.051(4) 0.034(3) 0.034(3) -0.003(2) -0.004(3) 0.002(3)
C10 0.046(3) 0.036(3) 0.034(3) 0.004(2) 0.009(3) 0.000(3)
C11 0.037(3) 0.033(3) 0.047(3) 0.001(3) 0.008(3) 0.004(2)
C12 0.045(3) 0.035(3) 0.040(3) 0.003(2) 0.019(3) 0.002(3)
C13 0.052(4) 0.035(3) 0.037(3) -0.005(2) 0.021(3) -0.003(3)
C14 0.059(4) 0.026(3) 0.036(3) -0.005(2) 0.017(3) 0.006(3)
C15 0.059(4) 0.035(3) 0.047(4) 0.000(3) 0.029(3) 0.005(3)
C16 0.052(4) 0.037(3) 0.048(4) -0.004(3) 0.027(3) 0.002(3)
C17 0.057(4) 0.031(3) 0.048(4) 0.002(3) 0.019(3) 0.008(3)
C18 0.051(4) 0.030(3) 0.032(3) -0.003(2) 0.016(3) 0.000(2)
C19 0.055(4) 0.089(6) 0.046(4) -0.003(4) 0.009(3) -0.001(4)
C20 0.038(4) 0.094(6) 0.059(5) -0.016(4) 0.010(3) 0.000(4)
C21 0.073(6) 0.104(8) 0.106(8) -0.030(6) 0.044(6) -0.005(5)
C22 0.094(9) 0.164(14) 0.109(9) -0.042(9) 0.057(8) -0.017(9)
C23 0.071(7) 0.171(14) 0.106(9) 0.028(9) 0.039(7) -0.019(9)
C24 0.092(9) 0.107(10) 0.177(14) 0.024(9) 0.044(10) -0.007(7)
C25 0.069(6) 0.093(8) 0.139(10) 0.001(7) 0.036(7) 0.011(6)
C26 0.059(5) 0.077(6) 0.069(5) -0.029(4) 0.022(4) -0.013(4)
C27 0.052(4) 0.083(6) 0.064(5) -0.023(4) 0.022(4) -0.015(4)
C28 0.070(7) 0.110(9) 0.142(11) -0.010(8) 0.028(7) 0.010(6)
C29 0.103(11) 0.162(16) 0.196(19) -0.027(14) 0.025(12) 0.053(11)
C30 0.094(13) 0.32(4) 0.24(3) -0.14(3) 0.076(16) 0.000(19)
C31 0.094(13) 0.36(4) 0.154(17) -0.08(2) 0.084(13) -0.088(18)
C32 0.093(8) 0.167(13) 0.108(9) -0.002(9) 0.044(7) -0.039(8)
C33 0.047(3) 0.032(3) 0.042(3) 0.002(2) 0.013(3) -0.003(3)
C34 0.042(3) 0.033(3) 0.044(3) 0.004(3) 0.011(3) 0.001(2)
C35 0.044(3) 0.037(3) 0.041(3) -0.003(3) 0.022(3) -0.001(3)
C36 0.051(4) 0.035(3) 0.034(3) 0.012(2) 0.019(3) 0.001(3)
C37 0.058(4) 0.033(3) 0.032(3) 0.000(2) 0.017(3) -0.007(3)
C38 0.061(4) 0.038(3) 0.043(3) -0.002(3) 0.028(3) 0.001(3)
C39 0.046(3) 0.040(3) 0.038(3) 0.005(3) 0.019(3) 0.001(3)
C40 0.056(4) 0.032(3) 0.045(3) -0.001(3) 0.018(3) -0.007(3)
C41 0.057(4) 0.030(3) 0.032(3) 0.005(2) 0.021(3) 0.004(3)
C42 0.042(3) 0.041(3) 0.035(3) -0.001(2) 0.016(3) -0.007(3)
C43 0.050(4) 0.048(4) 0.044(4) -0.004(3) 0.023(3) -0.006(3)
C44 0.049(4) 0.043(3) 0.036(3) -0.006(3) 0.014(3) -0.007(3)
C45 0.049(4) 0.038(3) 0.038(3) 0.011(3) 0.009(3) 0.007(3)
C46 0.055(4) 0.038(3) 0.031(3) 0.004(2) 0.002(3) 0.009(3)
C47 0.053(4) 0.039(3) 0.034(3) 0.002(3) 0.001(3) -0.001(3)
C48 0.048(4) 0.041(3) 0.032(3) 0.009(3) 0.001(3) 0.011(3)
C49 0.061(4) 0.032(3) 0.034(3) 0.002(2) 0.004(3) 0.008(3)
C50 0.046(4) 0.035(3) 0.038(3) 0.009(3) -0.002(3) 0.002(3)
C51 0.059(5) 0.071(5) 0.069(5) 0.033(4) 0.014(4) 0.014(4)
C52 0.051(4) 0.086(6) 0.059(5) 0.030(4) 0.021(4) 0.018(4)
C53 0.099(9) 0.148(12) 0.115(10) 0.017(8) 0.056(8) 0.039(8)
C54 0.095(13) 0.32(3) 0.152(16) 0.07(2) 0.078(13) 0.071(16)
C55 0.078(12) 0.32(4) 0.25(3) 0.14(3) 0.076(16) 0.003(17)
C56 0.080(10) 0.164(16) 0.25(2) 0.050(15) 0.027(12) -0.027(10)
C57 0.074(7) 0.106(9) 0.137(10) 0.001(8) 0.036(7) -0.018(6)
C58 0.047(4) 0.090(6) 0.053(4) 0.014(4) 0.007(3) 0.000(4)
C59 0.044(4) 0.095(6) 0.049(4) 0.009(4) 0.016(3) -0.004(4)
C60 0.078(7) 0.085(8) 0.148(11) 0.007(7) 0.048(7) -0.004(6)
C61 0.083(8) 0.119(11) 0.165(13) -0.019(10) 0.030(9) 0.007(7)
C62 0.082(8) 0.175(15) 0.094(8) -0.014(9) 0.039(7) 0.022(9)
C63 0.078(7) 0.172(15) 0.126(11) 0.046(10) 0.056(7) 0.017(9)
C64 0.070(6) 0.103(8) 0.116(9) 0.030(7) 0.044(6) 0.007(5)
C65 0.083(5) 0.042(4) 0.055(4) 0.005(3) 0.039(4) -0.003(3)
C66 0.240(17) 0.088(8) 0.168(12) 0.078(8) 0.160(13) 0.082(9)
C67 0.171(12) 0.100(8) 0.057(5) 0.004(5) 0.061(7) -0.046(8)
C68 0.121(9) 0.140(10) 0.081(7) 0.017(7) 0.048(7) -0.056(8)
C69 0.053(4) 0.063(4) 0.049(4) 0.000(3) 0.013(3) -0.002(3)
C70 0.114(11) 0.119(11) 0.33(3) -0.065(14) 0.129(14) -0.060(9)
C71 0.103(9) 0.235(18) 0.071(7) 0.012(9) 0.038(7) 0.029(10)
C72 0.065(6) 0.184(14) 0.142(11) 0.065(10) 0.034(7) 0.032(8)
C73 0.051(4) 0.042(4) 0.053(4) 0.002(3) -0.001(3) 0.013(3)
C74 0.086(7) 0.139(11) 0.096(8) 0.013(7) 0.023(6) 0.061(7)
C75 0.114(9) 0.049(5) 0.120(9) 0.024(5) -0.029(7) 0.010(5)
C76 0.077(6) 0.066(5) 0.068(5) 0.007(4) -0.011(4) 0.028(4)
C77 0.057(4) 0.056(4) 0.067(5) -0.001(4) 0.034(4) 0.010(3)
C78 0.061(6) 0.128(10) 0.104(8) 0.024(7) 0.032(6) 0.015(6)
C79 0.087(7) 0.085(7) 0.141(10) -0.044(7) 0.071(7) -0.001(5)
C80 0.076(6) 0.084(6) 0.090(6) 0.004(5) 0.053(5) 0.002(5)
C81 0.048(4) 0.041(3) 0.059(4) -0.006(3) 0.000(3) -0.014(3)
C82 0.082(7) 0.157(12) 0.095(8) -0.009(8) 0.022(6) -0.061(8)
C83 0.111(8) 0.045(5) 0.131(9) -0.027(5) -0.028(7) 0.001(5)
C84 0.085(6) 0.071(6) 0.067(5) -0.001(4) -0.015(5) -0.028(5)
C85 0.055(4) 0.061(4) 0.073(5) 0.005(4) 0.035(4) -0.006(3)
C86 0.094(7) 0.087(7) 0.130(9) 0.039(6) 0.075(7) 0.000(5)
C87 0.056(5) 0.126(9) 0.101(8) -0.024(7) 0.025(5) -0.016(5)
C88 0.075(6) 0.080(6) 0.089(6) 0.001(5) 0.051(5) 0.000(5)
C89 0.076(5) 0.040(3) 0.054(4) -0.005(3) 0.039(4) 0.001(3)
C90 0.238(17) 0.094(8) 0.167(13) -0.076(9) 0.150(13) -0.083(10)
C91 0.124(10) 0.148(11) 0.085(7) -0.019(7) 0.043(7) 0.070(9)
C92 0.175(12) 0.088(7) 0.063(6) 0.006(5) 0.059(7) 0.049(7)
C93 0.052(4) 0.061(4) 0.059(4) -0.002(4) 0.013(3) 0.005(3)
C94 0.100(9) 0.26(2) 0.076(7) 0.009(10) 0.038(7) -0.034(11)
C95 0.098(9) 0.114(10) 0.31(2) 0.056(13) 0.111(13) 0.055(8)
C96 0.060(6) 0.191(14) 0.128(10) -0.063(10) 0.034(7) -0.032(8)

loop_
_atom_type_symbol
_atom_type_description
_atom_type_scat_dispersion_real
_atom_type_scat_dispersion_imag
_atom_type_scat_source
C C 0.0033 0.0016 'International Tables Vol C Tables 4.2.6.8 and 6.1.1.4'
H H 0.0000 0.0000 'International Tables Vol C Tables 4.2.6.8 and 6.1.1.4'
N N 0.0061 0.0033 'International Tables Vol C Tables 4.2.6.8 and 6.1.1.4'
O O 0.0106 0.0060 'International Tables Vol C Tables 4.2.6.8 and 6.1.1.4'

loop_
_geom_angle_atom_site_label_1
_geom_angle_atom_site_label_2
_geom_angle_atom_site_label_3
_geom_angle
C1 N1 C3 112.8(5)
C1 N2 C2 113.5(5)
C2 N3 C3 113.0(5)
C12 N4 C10 112.3(5)
C10 N5 C11 113.7(5)
C11 N6 C12 113.7(5)
C33 N7 C35 112.4(5)
C33 N8 C34 113.9(5)
C34 N9 C35 114.3(5)
C42 N10 C44 112.2(5)
C42 N11 C43 112.5(5)
C43 N12 C44 114.4(5)
C3 O1 C5 116.2(5)
C10 O2 C9 117.0(5)
C12 O3 C14 117.8(5)
C1 O4 C18 118.2(5)
C4 O5 C19 121.0(5)
C13 O6 C26 114.5(5)
C35 O7 C37 117.8(5)
C42 O8 C41 118.8(5)
C44 O9 C46 116.2(5)
C33 O10 C50 118.5(5)
C36 O11 C51 114.9(5)
C45 O12 C58 120.1(5)
N1 C1 N2 127.4(6)
N1 C1 O4 119.5(5)
N2 C1 O4 113.1(5)
N3 C2 N2 126.0(5)
N3 C2 C65 117.6(6)
N2 C2 C65 116.4(6)
N1 C3 N3 127.2(6)
N1 C3 O1 119.2(5)
N3 C3 O1 113.6(5)
O5 C4 C9 127.0(7)
O5 C4 C5 117.6(6)
C9 C4 C5 115.4(6)
C6 C5 C4 123.1(6)
C6 C5 O1 119.3(6)
C4 C5 O1 117.7(6)
C5 C6 C7 121.0(6)
C6 C7 C8 116.3(6)
C6 C7 C69 123.0(6)
C8 C7 C69 120.7(6)
C9 C8 C7 122.1(6)
C8 C9 C4 122.1(6)
C8 C9 O2 119.3(6)
C4 C9 O2 118.5(6)
N5 C10 N4 127.7(6)
N5 C10 O2 114.0(5)
N4 C10 O2 118.3(5)
N6 C11 N5 124.9(6)
N6 C11 C73 119.1(6)
N5 C11 C73 116.0(5)
N4 C12 N6 127.7(6)
N4 C12 O3 119.0(5)
N6 C12 O3 113.3(5)
O6 C13 C14 122.4(6)
O6 C13 C18 121.4(5)
C14 C13 C18 116.1(6)
C15 C14 C13 122.4(6)
C15 C14 O3 118.6(5)
C13 C14 O3 118.7(6)
C14 C15 C16 120.8(6)
C17 C16 C15 116.9(6)
C17 C16 C77 119.7(6)
C15 C16 C77 123.2(6)
C18 C17 C16 121.1(6)
C17 C18 C13 122.6(5)
C17 C18 O4 118.3(5)
C13 C18 O4 118.7(5)
O5 C19 C20 107.2(6)
C21 C20 C25 118.9(9)
C21 C20 C19 121.4(9)
C25 C20 C19 119.7(8)
C20 C21 C22 121.6(12)
C23 C22 C21 120.1(12)
C22 C23 C24 119.8(12)
C23 C24 C25 121.5(13)
C20 C25 C24 118.1(11)
O6 C26 C27 108.3(6)
C32 C27 C28 119.1(11)
C32 C27 C26 121.6(11)
C28 C27 C26 119.3(9)
C29 C28 C27 122.0(15)
C28 C29 C30 117.2(19)
C31 C30 C29 121.8(19)
C30 C31 C32 119(2)
C27 C32 C31 120.7(18)
N8 C33 N7 127.5(6)
N8 C33 O10 114.9(5)
N7 C33 O10 117.5(5)
N9 C34 N8 125.2(6)
N9 C34 C81 118.7(6)
N8 C34 C81 116.1(5)
N9 C35 O7 114.4(5)
N9 C35 N7 126.6(5)
O7 C35 N7 118.9(5)
O11 C36 C37 122.0(5)
O11 C36 C41 121.3(5)
C37 C36 C41 116.6(6)
C38 C37 C36 122.8(6)
C38 C37 O7 117.8(5)
C36 C37 O7 119.1(6)
C37 C38 C39 120.3(6)
C40 C39 C38 117.1(6)
C40 C39 C85 119.7(6)
C38 C39 C85 122.9(6)
C41 C40 C39 121.3(6)
C40 C41 C36 121.8(6)
C40 C41 O8 118.3(5)
C36 C41 O8 119.6(5)
N10 C42 N11 128.4(5)
N10 C42 O8 119.0(5)
N11 C42 O8 112.6(5)
N12 C43 N11 125.3(6)
N12 C43 C89 119.0(6)
N11 C43 C89 115.6(6)
N10 C44 N12 127.2(6)
N10 C44 O9 118.8(5)
N12 C44 O9 113.9(5)
O12 C45 C50 127.0(6)
O12 C45 C46 117.6(6)
C50 C45 C46 115.3(6)
C47 C46 C45 123.4(6)
C47 C46 O9 118.8(6)
C45 C46 O9 117.7(6)
C46 C47 C48 120.6(6)
C49 C48 C47 116.0(6)
C49 C48 C93 121.0(6)
C47 C48 C93 122.8(6)
C50 C49 C48 122.1(6)
C49 C50 C45 122.5(6)
C49 C50 O10 118.7(6)
C45 C50 O10 118.8(6)
O11 C51 C52 107.7(6)
C53 C52 C57 118.5(10)
C53 C52 C51 123.3(11)
C57 C52 C51 118.1(9)
C52 C53 C54 122.5(17)
C55 C54 C53 117(2)
C54 C55 C56 123.2(18)
C57 C56 C55 118.8(19)
C56 C57 C52 119.7(15)
O12 C58 C59 107.3(6)
C60 C59 C64 116.9(9)
C60 C59 C58 123.3(8)
C64 C59 C58 119.8(9)
C61 C60 C59 122.0(11)
C60 C61 C62 118.1(14)
C63 C62 C61 121.4(12)
C62 C63 C64 120.7(12)
C63 C64 C59 120.9(12)
C66 C65 C67 112.6(9)
C66 C65 C68 108.4(10)
C67 C65 C68 108.7(8)
C66 C65 C2 107.2(6)
C67 C65 C2 111.5(6)
C68 C65 C2 108.4(7)
C72 C69 C70 110.0(11)
C72 C69 C71 107.9(10)
C70 C69 C71 108.0(11)
C72 C69 C7 113.6(7)
C70 C69 C7 109.8(7)
C71 C69 C7 107.3(7)
C11 C73 C74 109.9(7)
C11 C73 C76 111.5(6)
C74 C73 C76 109.5(7)
C11 C73 C75 107.6(6)
C74 C73 C75 109.0(9)
C76 C73 C75 109.2(7)
C78 C77 C79 107.9(8)
C78 C77 C16 110.6(7)
C79 C77 C16 108.2(6)
C78 C77 C80 108.1(7)
C79 C77 C80 109.7(7)
C16 C77 C80 112.2(6)
C84 C81 C83 110.7(8)
C84 C81 C34 111.7(6)
C83 C81 C34 109.0(6)
C84 C81 C82 109.4(8)
C83 C81 C82 108.7(9)
C34 C81 C82 107.2(7)
C88 C85 C87 109.2(8)
C88 C85 C39 112.7(6)
C87 C85 C39 110.7(7)
C88 C85 C86 109.5(7)
C87 C85 C86 107.7(8)
C39 C85 C86 106.9(6)
C92 C89 C90 113.3(9)
C92 C89 C43 112.1(6)
C90 C89 C43 107.0(6)
C92 C89 C91 106.5(8)
C90 C89 C91 109.1(10)
C43 C89 C91 108.7(7)
C96 C93 C95 109.8(11)
C96 C93 C94 109.0(10)
C95 C93 C94 108.8(12)
C96 C93 C48 113.4(7)
C95 C93 C48 108.9(7)
C94 C93 C48 106.8(7)

loop_
_geom_bond_atom_site_label_1
_geom_bond_atom_site_label_2
_geom_bond_distance
N1 C1 1.317(8)
N1 C3 1.325(8)
N2 C1 1.330(7)
N2 C2 1.332(8)
N3 C2 1.330(8)
N3 C3 1.340(8)
N4 C12 1.315(8)
N4 C10 1.329(8)
N5 C10 1.326(8)
N5 C11 1.343(8)
N6 C11 1.335(8)
N6 C12 1.338(8)
N7 C33 1.321(8)
N7 C35 1.337(8)
N8 C33 1.316(8)
N8 C34 1.342(8)
N9 C34 1.318(8)
N9 C35 1.329(8)
N10 C42 1.322(8)
N10 C44 1.324(8)
N11 C42 1.335(8)
N11 C43 1.357(8)
N12 C43 1.320(9)
N12 C44 1.334(8)
O1 C3 1.341(8)
O1 C5 1.410(8)
O2 C10 1.355(7)
O2 C9 1.410(8)
O3 C12 1.348(7)
O3 C14 1.411(7)
O4 C1 1.348(7)
O4 C18 1.409(7)
O5 C4 1.361(9)
O5 C19 1.440(9)
O6 C13 1.370(7)
O6 C26 1.450(9)
O7 C35 1.334(7)
O7 C37 1.417(7)
O8 C42 1.348(7)
O8 C41 1.410(7)
O9 C44 1.343(8)
O9 C46 1.413(8)
O10 C33 1.347(7)
O10 C50 1.404(7)
O11 C36 1.373(7)
O11 C51 1.449(8)
O12 C45 1.364(8)
O12 C58 1.433(9)
C2 C65 1.534(8)
C4 C9 1.384(10)
C4 C5 1.403(10)
C5 C6 1.360(10)
C6 C7 1.388(9)
C7 C8 1.399(9)
C7 C69 1.524(10)
C8 C9 1.363(9)
C11 C73 1.518(9)
C13 C14 1.383(8)
C13 C18 1.390(9)
C14 C15 1.377(9)
C15 C16 1.400(9)
C16 C17 1.395(9)
C16 C77 1.532(9)
C17 C18 1.369(9)
C19 C20 1.494(11)
C20 C21 1.347(12)
C20 C25 1.378(14)
C21 C22 1.377(16)
C22 C23 1.307(19)
C23 C24 1.366(19)
C24 C25 1.378(17)
C26 C27 1.474(11)
C27 C32 1.367(14)
C27 C28 1.372(16)
C28 C29 1.365(19)
C29 C30 1.40(3)
C30 C31 1.35(4)
C31 C32 1.39(2)
C34 C81 1.526(8)
C36 C37 1.375(9)
C36 C41 1.383(8)
C37 C38 1.372(9)
C38 C39 1.395(9)
C39 C40 1.391(9)
C39 C85 1.540(9)
C40 C41 1.371(9)
C43 C89 1.529(9)
C45 C50 1.383(9)
C45 C46 1.393(9)
C46 C47 1.365(10)
C47 C48 1.412(9)
C48 C49 1.388(9)
C48 C93 1.540(10)
C49 C50 1.372(10)
C51 C52 1.473(11)
C52 C53 1.351(14)
C52 C57 1.394(15)
C53 C54 1.38(2)
C54 C55 1.33(4)
C55 C56 1.37(3)
C56 C57 1.367(19)
C58 C59 1.498(12)
C59 C60 1.376(14)
C59 C64 1.389(12)
C60 C61 1.375(17)
C61 C62 1.385(19)
C62 C63 1.310(19)
C63 C64 1.377(17)
C65 C66 1.504(13)
C65 C67 1.513(11)
C65 C68 1.530(13)
C69 C72 1.501(14)
C69 C70 1.518(14)
C69 C71 1.521(13)
C73 C74 1.523(13)
C73 C76 1.525(11)
C73 C75 1.529(12)
C77 C78 1.528(13)
C77 C79 1.530(12)
C77 C80 1.539(11)
C81 C84 1.511(11)
C81 C83 1.519(12)
C81 C82 1.539(13)
C85 C88 1.510(12)
C85 C87 1.529(13)
C85 C86 1.553(12)
C89 C92 1.490(11)
C89 C90 1.507(12)
C89 C91 1.546(14)
C93 C96 1.482(13)
C93 C95 1.487(15)
C93 C94 1.529(14)

loop_
_cod_related_entry_id
_cod_related_entry_code
_cod_related_entry_database
1 30651607 ChemSpider
